data_4516551
loop_
_publ_author_name
'Carlotto, Silvia'
'Casarin, Maurizio'
'Lanza, Arianna'
'Nestola, Fabrizio'
'Pandolfo, Luciano'
'Pettinari, Claudio'
'Scatena, Rebecca'

_publ_section_title
;
 Reaction of Copper(II) Chloroacetate with Pyrazole. Synthesis of a
 One-Dimensional Coordination Polymer and Unexpected Dehydrochlorination
 Reaction
;
_journal_issue 12
_journal_name_full 'Crystal Growth &amp; Design'
_journal_page_first 5910
_journal_paper_doi 10.1021/acs.cgd.5b01365
_journal_volume 15
_journal_year 2015
_chemical_formula_moiety 'C10 H12 Cl2 Cu N4 O4'
_chemical_formula_sum 'C10 H12 Cl2 Cu N4 O4'
_chemical_formula_weight 386.69
_space_group_crystal_system triclinic
_space_group_IT_number 2
_space_group_name_Hall '-P 1'
_space_group_name_H-M_alt 'P -1'
_atom_sites_solution_hydrogens geom
_atom_sites_solution_primary direct
_atom_sites_solution_secondary difmap
_audit_creation_method SHELXL-2014/7
_cell_angle_alpha 73.150(4)
_cell_angle_beta 83.485(4)
_cell_angle_gamma 77.841(4)
_cell_formula_units_Z 1
_cell_length_a 5.0783(2)
_cell_length_b 7.5176(4)
_cell_length_c 9.9479(4)
_cell_measurement_reflns_used 5834
_cell_measurement_temperature 296(2)
_cell_measurement_theta_max 31.5770
_cell_measurement_theta_min 2.1190
_cell_volume 354.76(3)
_computing_cell_refinement
;
CrysAlisPro, Agilent Technologies,
Version 1.171.37.35 (release 13-08-2014 CrysAlis171 .NET)
(compiled Aug 13 2014,18:06:01)
;
_computing_data_collection
;
CrysAlisPro, Agilent Technologies,
Version 1.171.37.35 (release 13-08-2014 CrysAlis171 .NET)
(compiled Aug 13 2014,18:06:01)
;
_computing_data_reduction
;
CrysAlisPro, Agilent Technologies,
Version 1.171.37.35 (release 13-08-2014 CrysAlis171 .NET)
(compiled Aug 13 2014,18:06:01)
;
_computing_structure_refinement 'SHELXL-2014/7 (Sheldrick, 2014)'
_computing_structure_solution SIR-92
_diffrn_ambient_temperature 296(2)
_diffrn_detector 'CCD plate'
_diffrn_detector_type 'Pilatus 200/300K'
_diffrn_measured_fraction_theta_full 1.000
_diffrn_measured_fraction_theta_max 0.924
_diffrn_measurement_device 'four-circle diffractometer'
_diffrn_measurement_device_type 'SuperNova, Single source at offset, Pilatus 200/300K'
_diffrn_radiation_monochromator mirror
_diffrn_radiation_probe x-ray
_diffrn_radiation_type 'Mo K\a'
_diffrn_radiation_wavelength 0.71073
_diffrn_reflns_av_R_equivalents 0.0277
_diffrn_reflns_av_unetI/netI 0.0261
_diffrn_reflns_Laue_measured_fraction_full 1.000
_diffrn_reflns_Laue_measured_fraction_max 0.924
_diffrn_reflns_limit_h_max 7
_diffrn_reflns_limit_h_min -7
_diffrn_reflns_limit_k_max 11
_diffrn_reflns_limit_k_min -11
_diffrn_reflns_limit_l_max 14
_diffrn_reflns_limit_l_min -14
_diffrn_reflns_number 8910
_diffrn_reflns_point_group_measured_fraction_full 1.000
_diffrn_reflns_point_group_measured_fraction_max 0.924
_diffrn_reflns_theta_full 25.242
_diffrn_reflns_theta_max 32.020
_diffrn_reflns_theta_min 2.142
_diffrn_source 'SuperNova (Mo) X-ray Source'
_exptl_absorpt_coefficient_mu 1.936
_exptl_absorpt_correction_T_max 0.992
_exptl_absorpt_correction_T_min 0.960
_exptl_absorpt_correction_type gaussian
_exptl_absorpt_process_details
;
CrysAlisPro, Agilent Technologies,
Version 1.171.37.35 (release 13-08-2014 CrysAlis171 .NET)
(compiled Aug 13 2014,18:06:01)
Numerical absorption correction based on gaussian integration over
			a multifaceted crystal model
Empirical absorption correction using spherical harmonics,
 implemented in SCALE3 ABSPACK scaling algorithm.
;
_exptl_crystal_colour blue
_exptl_crystal_density_diffrn 1.810
_exptl_crystal_description plate
_exptl_crystal_F_000 195
_exptl_crystal_size_max 0.2570
_exptl_crystal_size_mid 0.1167
_exptl_crystal_size_min 0.0438
_refine_diff_density_max 0.325
_refine_diff_density_min -0.317
_refine_diff_density_rms 0.061
_refine_ls_extinction_method none
_refine_ls_goodness_of_fit_ref 1.048
_refine_ls_hydrogen_treatment constr
_refine_ls_matrix_type full
_refine_ls_number_parameters 97
_refine_ls_number_reflns 2279
_refine_ls_number_restraints 0
_refine_ls_restrained_S_all 1.048
_refine_ls_R_factor_all 0.0314
_refine_ls_R_factor_gt 0.0272
_refine_ls_shift/su_max 0.000
_refine_ls_shift/su_mean 0.000
_refine_ls_structure_factor_coef Fsqd
_refine_ls_weighting_details 'w=1/[\s^2^(Fo^2^)+(0.0263P)^2^+0.1305P] where P=(Fo^2^+2Fc^2^)/3'
_refine_ls_weighting_scheme calc
_refine_ls_wR_factor_gt 0.0635
_refine_ls_wR_factor_ref 0.0659
_reflns_Friedel_coverage 0.000
_reflns_number_gt 2074
_reflns_number_total 2279
_reflns_threshold_expression 'I > 2\s(I)'
_cod_data_source_file cg5b01365_si_002.cif
_cod_data_source_block 2
_cod_database_code 4516551
_shelx_shelxl_version_number 2014/7
_shelx_space_group_comment
;
The symmetry employed for this shelxl refinement is uniquely defined
by the following loop, which should always be used as a source of
symmetry information in preference to the above space-group names.
They are only intended as comments.
;

loop_
_space_group_symop_operation_xyz
'x, y, z'
'-x, -y, -z'

loop_
_atom_site_label
_atom_site_type_symbol
_atom_site_fract_x
_atom_site_fract_y
_atom_site_fract_z
_atom_site_U_iso_or_equiv
_atom_site_adp_type
_atom_site_occupancy
_atom_site_site_symmetry_order
_atom_site_calc_flag
_atom_site_refinement_flags_posn
_atom_site_refinement_flags_adp
_atom_site_refinement_flags_occupancy
Cu1 Cu 0.0000 0.0000 0.0000 0.02221(8) Uani 1 2 d S . P
Cl1 Cl 0.34987(11) 0.25141(8) -0.46963(5) 0.04789(13) Uani 1 1 d . . .
O1 O 0.2133(2) 0.13504(16) -0.16595(11) 0.0281(2) Uani 1 1 d . . .
O2 O 0.5797(2) 0.20157(17) -0.09905(12) 0.0309(2) Uani 1 1 d . . .
N1 N 0.0092(3) 0.17642(17) 0.11498(13) 0.0244(2) Uani 1 1 d . . .
N2 N 0.1901(3) 0.29170(19) 0.09090(14) 0.0287(3) Uani 1 1 d . . .
H2N H 0.3217 0.2929 0.0283 0.034 Uiso 1 1 calc R U .
C1 C -0.1587(3) 0.2192(2) 0.21985(18) 0.0309(3) Uani 1 1 d . . .
H1 H -0.3049 0.1614 0.2592 0.037 Uiso 1 1 calc R U .
C2 C -0.0842(4) 0.3618(2) 0.26165(18) 0.0345(4) Uani 1 1 d . . .
H2 H -0.1677 0.4166 0.3320 0.041 Uiso 1 1 calc R U .
C3 C 0.1384(4) 0.4042(2) 0.17701(19) 0.0348(4) Uani 1 1 d . . .
H3 H 0.2364 0.4948 0.1789 0.042 Uiso 1 1 calc R U .
C4 C 0.4426(3) 0.1793(2) -0.18765(16) 0.0246(3) Uani 1 1 d . . .
C5 C 0.5745(4) 0.2085(3) -0.33577(18) 0.0412(4) Uani 1 1 d . . .
H5A H 0.7095 0.0970 -0.3387 0.049 Uiso 1 1 calc R U .
H5B H 0.6670 0.3146 -0.3558 0.049 Uiso 1 1 calc R U .

loop_
_atom_site_aniso_label
_atom_site_aniso_U_11
_atom_site_aniso_U_22
_atom_site_aniso_U_33
_atom_site_aniso_U_23
_atom_site_aniso_U_13
_atom_site_aniso_U_12
Cu1 0.02290(13) 0.02596(13) 0.02155(13) -0.00913(9) 0.00235(9) -0.01103(9)
Cl1 0.0520(3) 0.0658(3) 0.0258(2) -0.0090(2) -0.00188(19) -0.0159(2)
O1 0.0279(5) 0.0346(6) 0.0247(5) -0.0069(4) 0.0023(4) -0.0156(4)
O2 0.0239(5) 0.0398(6) 0.0327(6) -0.0128(5) -0.0011(4) -0.0100(5)
N1 0.0252(6) 0.0260(6) 0.0250(6) -0.0092(5) 0.0002(5) -0.0094(5)
N2 0.0280(6) 0.0325(7) 0.0306(7) -0.0119(5) 0.0026(5) -0.0140(5)
C1 0.0278(8) 0.0368(8) 0.0319(8) -0.0151(7) 0.0049(6) -0.0095(6)
C2 0.0404(9) 0.0350(8) 0.0322(8) -0.0174(7) -0.0003(7) -0.0052(7)
C3 0.0398(9) 0.0332(8) 0.0388(9) -0.0159(7) -0.0027(7) -0.0145(7)
C4 0.0240(7) 0.0230(6) 0.0254(7) -0.0041(5) 0.0010(5) -0.0063(5)
C5 0.0299(8) 0.0634(12) 0.0276(8) -0.0061(8) 0.0043(7) -0.0150(8)

loop_
_atom_type_symbol
_atom_type_description
_atom_type_scat_dispersion_real
_atom_type_scat_dispersion_imag
_atom_type_scat_source
C C 0.0033 0.0016 'International Tables Vol C Tables 4.2.6.8 and 6.1.1.4'
H H 0.0000 0.0000 'International Tables Vol C Tables 4.2.6.8 and 6.1.1.4'
N N 0.0061 0.0033 'International Tables Vol C Tables 4.2.6.8 and 6.1.1.4'
O O 0.0106 0.0060 'International Tables Vol C Tables 4.2.6.8 and 6.1.1.4'
Cl Cl 0.1484 0.1585 'International Tables Vol C Tables 4.2.6.8 and 6.1.1.4'
Cu Cu 0.3201 1.2651 'International Tables Vol C Tables 4.2.6.8 and 6.1.1.4'

loop_
_geom_angle_atom_site_label_1
_geom_angle_atom_site_label_2
_geom_angle_atom_site_label_3
_geom_angle
_geom_angle_site_symmetry_1
_geom_angle_site_symmetry_3
N1 Cu1 N1 180.0 2 .
N1 Cu1 O1 85.05(5) 2 .
N1 Cu1 O1 94.95(5) . .
N1 Cu1 O1 94.95(5) 2 2
N1 Cu1 O1 85.05(5) . 2
O1 Cu1 O1 180.00(6) . 2
C4 O1 Cu1 136.07(10) . .
C1 N1 N2 105.27(12) . .
C1 N1 Cu1 130.78(11) . .
N2 N1 Cu1 123.78(10) . .
C3 N2 N1 111.28(13) . .
N1 C1 C2 110.66(14) . .
C3 C2 C1 105.05(14) . .
N2 C3 C2 107.72(14) . .
O2 C4 O1 126.76(14) . .
O2 C4 C5 115.02(13) . .
O1 C4 C5 118.22(14) . .
C4 C5 Cl1 114.83(12) . .

loop_
_geom_bond_atom_site_label_1
_geom_bond_atom_site_label_2
_geom_bond_distance
_geom_bond_site_symmetry_2
Cu1 N1 1.9967(12) 2
Cu1 N1 1.9967(12) .
Cu1 O1 2.0037(10) .
Cu1 O1 2.0037(10) 2
Cl1 C5 1.7660(19) .
O1 C4 1.2564(17) .
O2 C4 1.2503(18) .
O2 Cu1 2.4640(12) 1_655
N1 C1 1.340(2) .
N1 N2 1.3481(17) .
N2 C3 1.339(2) .
C1 C2 1.389(2) .
C2 C3 1.367(3) .
C4 C5 1.523(2) .

loop_
_geom_hbond_atom_site_label_D
_geom_hbond_atom_site_label_H
_geom_hbond_atom_site_label_A
_geom_hbond_distance_DH
_geom_hbond_distance_HA
_geom_hbond_distance_DA
_geom_hbond_angle_DHA
N2 H2N O2 0.86 1.88 2.6970(18) 157.6
